data_4305095
loop_
_publ_author_name
'Kevin A. Kreisel'
'Glenn P. A. Yap'
'Klaus H. Theopold'

_publ_section_title
;
Synthesis, Characterization, and Electronic Structure of Diimine Complexes
of Chromium
;
_journal_name_full 'Inorganic Chemistry'
_journal_page_first 5293
_journal_page_last 5303
_journal_paper_doi 10.1021/ic800302w
_journal_volume 47
_journal_year 2008
_chemical_formula_sum 'C60 H90 Cl2 Cr2 N4 O2'
_chemical_formula_weight 1074.26
_chemical_name_systematic
; 
 ? 
;
_space_group_IT_number 2
_symmetry_cell_setting triclinic
_symmetry_space_group_name_Hall '-P 1'
_symmetry_space_group_name_H-M 'P -1'
_atom_sites_solution_hydrogens geom
_atom_sites_solution_primary direct
_atom_sites_solution_secondary difmap
_audit_creation_method SHELXL-97
_cell_angle_alpha 82.489(7)
_cell_angle_beta 75.715(6)
_cell_angle_gamma 82.121(6)
_cell_formula_units_Z 2
_cell_length_a 12.689(5)
_cell_length_b 13.439(6)
_cell_length_c 18.554(8)
_cell_measurement_reflns_used 1023
_cell_measurement_temperature 120(2)
_cell_measurement_theta_max 26.22
_cell_measurement_theta_min 1.82
_cell_volume 3022(2)
_computing_cell_refinement 'SHELXTL, Sheldrick (2001)'
_computing_data_collection 'SMART, Bruker (2002)'
_computing_data_reduction 'SHELXTL, Sheldrick (2001)'
_computing_molecular_graphics 'SHELXTL, Sheldrick (2001)'
_computing_publication_material 'SHELXTL, Sheldrick (2001)'
_computing_structure_refinement 'SHELXL-97 (Sheldrick, 1997)'
_computing_structure_solution 'SHELXS-97 (Sheldrick, 1990)'
_diffrn_ambient_temperature 120(2)
_diffrn_detector_area_resol_mean 836.6
_diffrn_measured_fraction_theta_full 0.992
_diffrn_measured_fraction_theta_max 0.887
_diffrn_measurement_device_type 'Bruker AXS APEX diffractometer'
_diffrn_measurement_method \w
_diffrn_radiation_monochromator graphite
_diffrn_radiation_source 'fine-focus sealed tube'
_diffrn_radiation_type MoK\a
_diffrn_radiation_wavelength 0.71073
_diffrn_reflns_av_R_equivalents 0.0358
_diffrn_reflns_av_sigmaI/netI 0.0530
_diffrn_reflns_limit_h_max 15
_diffrn_reflns_limit_h_min -16
_diffrn_reflns_limit_k_max 17
_diffrn_reflns_limit_k_min -15
_diffrn_reflns_limit_l_max 24
_diffrn_reflns_limit_l_min -24
_diffrn_reflns_number 25306
_diffrn_reflns_theta_full 25.00
_diffrn_reflns_theta_max 28.21
_diffrn_reflns_theta_min 1.67
_diffrn_standards_decay_% 1
_exptl_absorpt_coefficient_mu 0.490
_exptl_absorpt_correction_T_max 0.9618
_exptl_absorpt_correction_T_min 0.8629
_exptl_absorpt_correction_type multi-scan
_exptl_absorpt_process_details 'SADABS, Sheldrick (2003)'
_exptl_crystal_colour green
_exptl_crystal_density_diffrn 1.181
_exptl_crystal_density_method 'not measured'
_exptl_crystal_description plate
_exptl_crystal_F_000 1152
_exptl_crystal_size_max 0.31
_exptl_crystal_size_mid 0.24
_exptl_crystal_size_min 0.08
_refine_diff_density_max 1.142
_refine_diff_density_min -1.039
_refine_diff_density_rms 0.076
_refine_ls_extinction_method none
_refine_ls_goodness_of_fit_ref 1.061
_refine_ls_hydrogen_treatment constr
_refine_ls_matrix_type full
_refine_ls_number_parameters 649
_refine_ls_number_reflns 13206
_refine_ls_number_restraints 0
_refine_ls_restrained_S_all 1.061
_refine_ls_R_factor_all 0.0680
_refine_ls_R_factor_gt 0.0588
_refine_ls_shift/su_max 0.003
_refine_ls_shift/su_mean 0.000
_refine_ls_structure_factor_coef Fsqd
_refine_ls_weighting_details 'calc w=1/[\s^2^(Fo^2^)+(0.0528P)^2^+4.6635P] where P=(Fo^2^+2Fc^2^)/3'
_refine_ls_weighting_scheme calc
_refine_ls_wR_factor_gt 0.1406
_refine_ls_wR_factor_ref 0.1499
_reflns_number_gt 11584
_reflns_number_total 13206
_reflns_threshold_expression >2sigma(I)
_cod_data_source_file ic800302w-file001_4.cif
_cod_data_source_block klat098
_cod_depositor_comments
;
The following automatic conversions were performed:
'_symmetry_cell_setting' value 'Triclinic' changed to 'triclinic'
according to '/home/saulius/struct/CIF-dictionaries/cif_core.dic'
dictionary named 'cif_core.dic' version 2.4.1 from 2010-06-29.

Automatic conversion script
Id: cif_fix_enum 1527 2010-12-29 10:47:43Z saulius 
;
_cod_database_code 4305095

loop_
_symmetry_equiv_pos_as_xyz
'x, y, z'
'-x, -y, -z'

loop_
_atom_site_label
_atom_site_type_symbol
_atom_site_fract_x
_atom_site_fract_y
_atom_site_fract_z
_atom_site_U_iso_or_equiv
_atom_site_adp_type
_atom_site_occupancy
_atom_site_symmetry_multiplicity
_atom_site_calc_flag
_atom_site_refinement_flags
_atom_site_disorder_assembly
_atom_site_disorder_group
Cr1 Cr 0.39450(3) 0.25423(3) 0.25648(2) 0.01905(10) Uani 1 1 d . . .
Cr2 Cr 0.30597(3) 0.50964(3) 0.27314(2) 0.01883(10) Uani 1 1 d . . .
Cl1 Cl 0.47745(5) 0.40396(5) 0.20892(4) 0.02356(14) Uani 1 1 d . . .
Cl2 Cl 0.22528(5) 0.35134(5) 0.29850(4) 0.02510(14) Uani 1 1 d . . .
N1 N 0.52861(17) 0.15407(17) 0.23084(12) 0.0215(4) Uani 1 1 d . . .
N2 N 0.32822(18) 0.12466(17) 0.29291(12) 0.0227(4) Uani 1 1 d . . .
N3 N 0.33996(17) 0.65245(16) 0.26065(12) 0.0198(4) Uani 1 1 d . . .
N4 N 0.21944(17) 0.56971(16) 0.19939(12) 0.0201(4) Uani 1 1 d . . .
C1 C 0.6800(2) 0.1466(2) 0.11984(17) 0.0314(6) Uani 1 1 d . . .
C2 C 0.7893(3) 0.1593(3) 0.08669(19) 0.0392(7) Uani 1 1 d . . .
H2A H 0.8191 0.1427 0.0370 0.047 Uiso 1 1 calc R . .
C3 C 0.8547(2) 0.1952(3) 0.1240(2) 0.0409(8) Uani 1 1 d . . .
H3A H 0.9291 0.2024 0.1004 0.049 Uiso 1 1 calc R . .
C4 C 0.8122(2) 0.2208(2) 0.1962(2) 0.0363(7) Uani 1 1 d . . .
H4A H 0.8575 0.2470 0.2213 0.044 Uiso 1 1 calc R . .
C5 C 0.7037(2) 0.2088(2) 0.23281(16) 0.0268(6) Uani 1 1 d . . .
C6 C 0.6385(2) 0.1701(2) 0.19381(15) 0.0237(5) Uani 1 1 d . . .
C7 C 0.6088(3) 0.1106(3) 0.07548(19) 0.0469(9) Uani 1 1 d . . .
H7A H 0.5336 0.1055 0.1079 0.056 Uiso 1 1 calc R . .
C8 C 0.6557(7) 0.0092(4) 0.0495(4) 0.114(2) Uani 1 1 d . . .
H8A H 0.6594 -0.0401 0.0929 0.172 Uiso 1 1 calc R . .
H8B H 0.7293 0.0139 0.0176 0.172 Uiso 1 1 calc R . .
H8C H 0.6089 -0.0123 0.0209 0.172 Uiso 1 1 calc R . .
C9 C 0.6016(6) 0.1844(4) 0.0063(3) 0.098(2) Uani 1 1 d . . .
H9A H 0.5642 0.2496 0.0219 0.146 Uiso 1 1 calc R . .
H9B H 0.5605 0.1574 -0.0236 0.146 Uiso 1 1 calc R . .
H9C H 0.6755 0.1936 -0.0237 0.146 Uiso 1 1 calc R . .
C10 C 0.6567(3) 0.2344(2) 0.31253(17) 0.0322(6) Uani 1 1 d . . .
H10A H 0.5794 0.2648 0.3157 0.039 Uiso 1 1 calc R . .
C11 C 0.6533(3) 0.1399(3) 0.36852(18) 0.0438(8) Uani 1 1 d . . .
H11A H 0.6130 0.0912 0.3545 0.066 Uiso 1 1 calc R . .
H11B H 0.6167 0.1585 0.4187 0.066 Uiso 1 1 calc R . .
H11C H 0.7282 0.1095 0.3683 0.066 Uiso 1 1 calc R . .
C12 C 0.7167(3) 0.3122(3) 0.3351(2) 0.0461(9) Uani 1 1 d . . .
H12A H 0.7213 0.3712 0.2978 0.069 Uiso 1 1 calc R . .
H12B H 0.7907 0.2822 0.3378 0.069 Uiso 1 1 calc R . .
H12C H 0.6768 0.3330 0.3840 0.069 Uiso 1 1 calc R . .
C13 C 0.5073(2) 0.0572(2) 0.24921(16) 0.0272(6) Uani 1 1 d . . .
H13A H 0.5634 0.0027 0.2397 0.033 Uiso 1 1 calc R . .
C14 C 0.3997(2) 0.0409(2) 0.28264(17) 0.0294(6) Uani 1 1 d . . .
H14A H 0.3779 -0.0250 0.2973 0.035 Uiso 1 1 calc R . .
C15 C 0.1518(2) 0.0956(2) 0.27347(18) 0.0313(6) Uani 1 1 d . . .
C16 C 0.0412(3) 0.0831(2) 0.3038(2) 0.0392(8) Uani 1 1 d . . .
H16A H -0.0036 0.0731 0.2718 0.047 Uiso 1 1 calc R . .
C17 C -0.0035(2) 0.0851(2) 0.3792(2) 0.0407(8) Uani 1 1 d . . .
H17A H -0.0781 0.0746 0.3989 0.049 Uiso 1 1 calc R . .
C18 C 0.0594(2) 0.1022(2) 0.42662(19) 0.0349(7) Uani 1 1 d . . .
H18A H 0.0272 0.1044 0.4784 0.042 Uiso 1 1 calc R . .
C19 C 0.1698(2) 0.1163(2) 0.39904(16) 0.0261(6) Uani 1 1 d . . .
C20 C 0.2152(2) 0.1105(2) 0.32261(16) 0.0242(5) Uani 1 1 d . . .
C21 C 0.2006(3) 0.0959(3) 0.19005(19) 0.0443(8) Uani 1 1 d . . .
H21A H 0.2817 0.0940 0.1818 0.053 Uiso 1 1 calc R . .
C22 C 0.1620(6) 0.1865(5) 0.1471(3) 0.114(3) Uani 1 1 d . . .
H22A H 0.1831 0.2462 0.1630 0.172 Uiso 1 1 calc R . .
H22B H 0.0822 0.1917 0.1557 0.172 Uiso 1 1 calc R . .
H22C H 0.1949 0.1825 0.0937 0.172 Uiso 1 1 calc R . .
C23 C 0.1785(13) 0.0072(6) 0.1606(4) 0.282(10) Uani 1 1 d . . .
H23A H 0.1637 0.0267 0.1110 0.423 Uiso 1 1 calc R . .
H23B H 0.1147 -0.0208 0.1943 0.423 Uiso 1 1 calc R . .
H23C H 0.2422 -0.0437 0.1569 0.423 Uiso 1 1 calc R . .
C24 C 0.2395(2) 0.1375(2) 0.45006(16) 0.0307(6) Uani 1 1 d . . .
H24A H 0.2939 0.1832 0.4201 0.037 Uiso 1 1 calc R . .
C25 C 0.3038(3) 0.0404(3) 0.4764(2) 0.0440(8) Uani 1 1 d . . .
H25A H 0.3503 0.0093 0.4328 0.066 Uiso 1 1 calc R . .
H25B H 0.2527 -0.0066 0.5053 0.066 Uiso 1 1 calc R . .
H25C H 0.3497 0.0565 0.5078 0.066 Uiso 1 1 calc R . .
C26 C 0.1737(3) 0.1909(3) 0.51754(19) 0.0450(8) Uani 1 1 d . . .
H26A H 0.1296 0.2510 0.5006 0.068 Uiso 1 1 calc R . .
H26B H 0.2239 0.2111 0.5442 0.068 Uiso 1 1 calc R . .
H26C H 0.1255 0.1450 0.5512 0.068 Uiso 1 1 calc R . .
C27 C 0.3413(2) 0.73555(19) 0.36985(15) 0.0240(5) Uani 1 1 d . . .
C28 C 0.3997(3) 0.7787(2) 0.41006(17) 0.0323(6) Uani 1 1 d . . .
H28A H 0.3627 0.8032 0.4565 0.039 Uiso 1 1 calc R . .
C29 C 0.5108(3) 0.7865(2) 0.38356(18) 0.0347(7) Uani 1 1 d . . .
H29A H 0.5489 0.8167 0.4116 0.042 Uiso 1 1 calc R . .
C30 C 0.5659(3) 0.7506(2) 0.31651(19) 0.0336(7) Uani 1 1 d . . .
H30A H 0.6419 0.7565 0.2985 0.040 Uiso 1 1 calc R . .
C31 C 0.5109(2) 0.7056(2) 0.27475(16) 0.0268(6) Uani 1 1 d . . .
C32 C 0.3987(2) 0.69880(19) 0.30163(15) 0.0217(5) Uani 1 1 d . . .
C33 C 0.2183(2) 0.7317(2) 0.39692(16) 0.0278(6) Uani 1 1 d . . .
H33A H 0.1996 0.6722 0.3773 0.033 Uiso 1 1 calc R . .
C34 C 0.1556(3) 0.8267(2) 0.36526(18) 0.0356(7) Uani 1 1 d . . .
H34A H 0.1795 0.8341 0.3106 0.053 Uiso 1 1 calc R . .
H34B H 0.1704 0.8862 0.3850 0.053 Uiso 1 1 calc R . .
H34C H 0.0770 0.8203 0.3800 0.053 Uiso 1 1 calc R . .
C35 C 0.1792(3) 0.7187(3) 0.48244(18) 0.0399(7) Uani 1 1 d . . .
H35A H 0.2238 0.6618 0.5029 0.060 Uiso 1 1 calc R . .
H35B H 0.1024 0.7056 0.4963 0.060 Uiso 1 1 calc R . .
H35C H 0.1866 0.7805 0.5027 0.060 Uiso 1 1 calc R . .
C36 C 0.5739(2) 0.6691(3) 0.19980(19) 0.0378(7) Uani 1 1 d . . .
H36A H 0.5253 0.6300 0.1820 0.045 Uiso 1 1 calc R . .
C37 C 0.6003(3) 0.7601(3) 0.1426(2) 0.0516(9) Uani 1 1 d . . .
H37A H 0.5325 0.8032 0.1392 0.077 Uiso 1 1 calc R . .
H37B H 0.6357 0.7367 0.0936 0.077 Uiso 1 1 calc R . .
H37C H 0.6496 0.7986 0.1581 0.077 Uiso 1 1 calc R . .
C38 C 0.6775(3) 0.5999(3) 0.2060(2) 0.0517(10) Uani 1 1 d . . .
H38A H 0.6591 0.5437 0.2445 0.078 Uiso 1 1 calc R . .
H38B H 0.7289 0.6381 0.2198 0.078 Uiso 1 1 calc R . .
H38C H 0.7113 0.5735 0.1579 0.078 Uiso 1 1 calc R . .
C39 C 0.3031(2) 0.7106(2) 0.20478(15) 0.0242(5) Uani 1 1 d . . .
H39A H 0.3209 0.7777 0.1892 0.029 Uiso 1 1 calc R . .
C40 C 0.2378(2) 0.6652(2) 0.17218(15) 0.0250(5) Uani 1 1 d . . .
H40A H 0.2075 0.6996 0.1326 0.030 Uiso 1 1 calc R . .
C41 C 0.1733(2) 0.4953(2) 0.09860(16) 0.0273(6) Uani 1 1 d . . .
C42 C 0.0955(3) 0.4537(2) 0.07303(17) 0.0338(7) Uani 1 1 d . . .
H42A H 0.1134 0.4345 0.0236 0.041 Uiso 1 1 calc R . .
C43 C -0.0067(3) 0.4402(2) 0.11827(19) 0.0353(7) Uani 1 1 d . . .
H43A H -0.0583 0.4123 0.0997 0.042 Uiso 1 1 calc R . .
C44 C -0.0341(2) 0.4671(2) 0.19046(18) 0.0325(6) Uani 1 1 d . . .
H44A H -0.1045 0.4568 0.2212 0.039 Uiso 1 1 calc R . .
C45 C 0.0403(2) 0.5093(2) 0.21896(16) 0.0246(5) Uani 1 1 d . . .
C46 C 0.1433(2) 0.52474(19) 0.17112(15) 0.0225(5) Uani 1 1 d . . .
C47 C 0.2872(3) 0.5045(3) 0.04843(17) 0.0364(7) Uani 1 1 d . . .
H47A H 0.3288 0.5387 0.0755 0.044 Uiso 1 1 calc R . .
C48 C 0.3486(3) 0.4008(3) 0.0338(2) 0.0573(10) Uani 1 1 d . . .
H48A H 0.3539 0.3618 0.0815 0.086 Uiso 1 1 calc R . .
H48B H 0.4223 0.4087 0.0029 0.086 Uiso 1 1 calc R . .
H48C H 0.3092 0.3652 0.0077 0.086 Uiso 1 1 calc R . .
C49 C 0.2823(3) 0.5695(4) -0.0249(2) 0.0571(10) Uani 1 1 d . . .
H49A H 0.2434 0.6360 -0.0141 0.086 Uiso 1 1 calc R . .
H49B H 0.2435 0.5367 -0.0533 0.086 Uiso 1 1 calc R . .
H49C H 0.3568 0.5773 -0.0544 0.086 Uiso 1 1 calc R . .
C50 C 0.0086(2) 0.5424(2) 0.29758(16) 0.0289(6) Uani 1 1 d . . .
H50A H 0.0777 0.5386 0.3150 0.035 Uiso 1 1 calc R . .
C51 C -0.0659(3) 0.4730(3) 0.3536(2) 0.0493(9) Uani 1 1 d . . .
H51A H -0.0739 0.4911 0.4043 0.074 Uiso 1 1 calc R . .
H51B H -0.0335 0.4027 0.3505 0.074 Uiso 1 1 calc R . .
H51C H -0.1379 0.4807 0.3419 0.074 Uiso 1 1 calc R . .
C52 C -0.0412(3) 0.6521(3) 0.2969(2) 0.0466(9) Uani 1 1 d . . .
H52A H 0.0104 0.6948 0.2628 0.070 Uiso 1 1 calc R . .
H52B H -0.0565 0.6731 0.3474 0.070 Uiso 1 1 calc R . .
H52C H -0.1094 0.6591 0.2800 0.070 Uiso 1 1 calc R . .
O1 O 0.34789(15) 0.48018(15) 0.37777(10) 0.0260(4) Uani 1 1 d . . .
C53 C 0.2697(3) 0.4486(2) 0.44646(16) 0.0327(6) Uani 1 1 d . . .
H53A H 0.2387 0.3873 0.4407 0.039 Uiso 1 1 calc R . .
H53B H 0.2092 0.5029 0.4593 0.039 Uiso 1 1 calc R . .
C54 C 0.3350(3) 0.4272(3) 0.50659(17) 0.0370(7) Uani 1 1 d . . .
H54A H 0.3334 0.4883 0.5316 0.044 Uiso 1 1 calc R . .
H54B H 0.3071 0.3723 0.5446 0.044 Uiso 1 1 calc R . .
C55 C 0.4495(3) 0.3954(2) 0.46146(17) 0.0359(7) Uani 1 1 d . . .
H55A H 0.5059 0.4033 0.4882 0.043 Uiso 1 1 calc R . .
H55B H 0.4570 0.3246 0.4498 0.043 Uiso 1 1 calc R . .
C56 C 0.4572(2) 0.4688(2) 0.39119(16) 0.0291(6) Uani 1 1 d . . .
H56A H 0.4776 0.5344 0.3991 0.035 Uiso 1 1 calc R . .
H56B H 0.5119 0.4410 0.3486 0.035 Uiso 1 1 calc R . .
O2 O 0.1264(2) 0.1688(2) -0.16360(17) 0.0567(7) Uani 1 1 d . . .
C57 C 0.1837(4) 0.0840(4) -0.2720(4) 0.0822(17) Uani 1 1 d . . .
H57A H 0.1608 0.0359 -0.2990 0.123 Uiso 1 1 calc R . .
H57B H 0.2574 0.0606 -0.2650 0.123 Uiso 1 1 calc R . .
H57C H 0.1840 0.1504 -0.3010 0.123 Uiso 1 1 calc R . .
C58 C 0.1090(6) 0.0913(4) -0.2006(4) 0.096(2) Uani 1 1 d . . .
H58A H 0.0332 0.1028 -0.2076 0.116 Uiso 1 1 calc R . .
H58B H 0.1165 0.0265 -0.1692 0.116 Uiso 1 1 calc R . .
C59 C 0.0541(5) 0.1830(4) -0.0954(3) 0.0897(18) Uani 1 1 d . . .
H59A H 0.0652 0.1236 -0.0594 0.108 Uiso 1 1 calc R . .
H59B H -0.0217 0.1872 -0.1017 0.108 Uiso 1 1 calc R . .
C60 C 0.0669(5) 0.2733(4) -0.0648(3) 0.0724(14) Uani 1 1 d . . .
H60A H 0.0047 0.2873 -0.0228 0.109 Uiso 1 1 calc R . .
H60B H 0.0699 0.3305 -0.1036 0.109 Uiso 1 1 calc R . .
H60C H 0.1348 0.2631 -0.0473 0.109 Uiso 1 1 calc R . .

loop_
_atom_site_aniso_label
_atom_site_aniso_U_11
_atom_site_aniso_U_22
_atom_site_aniso_U_33
_atom_site_aniso_U_23
_atom_site_aniso_U_13
_atom_site_aniso_U_12
Cr1 0.0186(2) 0.0177(2) 0.0200(2) -0.00154(15) -0.00371(15) -0.00102(15)
Cr2 0.0201(2) 0.0170(2) 0.0211(2) -0.00154(15) -0.00806(15) -0.00230(15)
Cl1 0.0230(3) 0.0201(3) 0.0254(3) -0.0015(2) -0.0019(2) -0.0024(2)
Cl2 0.0214(3) 0.0194(3) 0.0341(3) -0.0024(2) -0.0063(2) -0.0017(2)
N1 0.0185(10) 0.0213(11) 0.0230(11) -0.0028(8) -0.0027(8) 0.0008(8)
N2 0.0208(10) 0.0210(11) 0.0243(11) -0.0004(9) -0.0017(8) -0.0035(8)
N3 0.0204(10) 0.0184(10) 0.0221(11) -0.0044(8) -0.0063(8) -0.0030(8)
N4 0.0214(10) 0.0208(11) 0.0195(10) -0.0025(8) -0.0061(8) -0.0043(8)
C1 0.0304(15) 0.0325(16) 0.0273(15) -0.0012(12) -0.0008(11) -0.0029(12)
C2 0.0348(16) 0.0412(18) 0.0320(16) 0.0034(13) 0.0054(13) -0.0015(14)
C3 0.0209(14) 0.0457(19) 0.0466(19) 0.0101(15) 0.0017(13) -0.0023(13)
C4 0.0254(14) 0.0351(17) 0.0493(19) 0.0065(14) -0.0143(13) -0.0068(12)
C5 0.0241(13) 0.0227(13) 0.0332(15) 0.0013(11) -0.0103(11) 0.0012(10)
C6 0.0223(12) 0.0209(13) 0.0259(13) 0.0014(10) -0.0052(10) 0.0007(10)
C7 0.055(2) 0.061(2) 0.0254(16) -0.0089(15) -0.0015(14) -0.0195(18)
C8 0.179(7) 0.065(4) 0.123(6) -0.034(4) -0.059(5) -0.030(4)
C9 0.139(5) 0.078(4) 0.108(5) 0.011(3) -0.091(4) -0.028(4)
C10 0.0324(15) 0.0322(16) 0.0357(16) -0.0047(12) -0.0173(12) 0.0018(12)
C11 0.062(2) 0.0394(19) 0.0296(17) -0.0031(14) -0.0177(15) 0.0075(16)
C12 0.0414(18) 0.044(2) 0.062(2) -0.0183(17) -0.0273(17) 0.0039(15)
C13 0.0235(13) 0.0193(13) 0.0339(15) 0.0005(11) -0.0015(11) 0.0025(10)
C14 0.0290(14) 0.0199(13) 0.0342(15) 0.0021(11) -0.0007(11) -0.0016(11)
C15 0.0311(15) 0.0265(15) 0.0374(16) -0.0039(12) -0.0123(12) 0.0023(11)
C16 0.0274(15) 0.0339(17) 0.062(2) -0.0078(15) -0.0208(15) -0.0004(12)
C17 0.0215(14) 0.0317(16) 0.066(2) -0.0044(15) -0.0031(14) -0.0051(12)
C18 0.0262(14) 0.0291(15) 0.0429(18) -0.0038(13) 0.0060(12) -0.0057(12)
C19 0.0252(13) 0.0200(13) 0.0307(14) -0.0007(10) -0.0021(11) -0.0038(10)
C20 0.0210(12) 0.0188(12) 0.0305(14) 0.0026(10) -0.0047(10) -0.0016(10)
C21 0.049(2) 0.051(2) 0.0340(18) -0.0035(15) -0.0175(15) 0.0020(16)
C22 0.132(6) 0.117(5) 0.060(3) 0.039(3) -0.006(3) 0.031(4)
C23 0.67(3) 0.079(5) 0.054(4) -0.030(3) 0.068(8) -0.148(10)
C24 0.0356(15) 0.0282(15) 0.0269(14) -0.0019(11) -0.0023(12) -0.0086(12)
C25 0.056(2) 0.0387(19) 0.0393(19) 0.0024(14) -0.0195(16) -0.0034(16)
C26 0.051(2) 0.046(2) 0.0348(18) -0.0116(15) 0.0027(15) -0.0109(16)
C27 0.0311(14) 0.0167(12) 0.0246(13) -0.0009(10) -0.0086(11) -0.0019(10)
C28 0.0475(18) 0.0252(14) 0.0274(15) -0.0074(11) -0.0131(13) -0.0030(13)
C29 0.0472(18) 0.0260(15) 0.0396(17) -0.0051(12) -0.0242(14) -0.0073(13)
C30 0.0298(15) 0.0330(16) 0.0445(18) -0.0052(13) -0.0185(13) -0.0067(12)
C31 0.0258(13) 0.0259(14) 0.0309(15) -0.0066(11) -0.0091(11) -0.0020(11)
C32 0.0269(13) 0.0157(12) 0.0255(13) -0.0032(10) -0.0107(10) -0.0031(10)
C33 0.0322(14) 0.0230(13) 0.0275(14) -0.0050(11) -0.0054(11) -0.0011(11)
C34 0.0370(16) 0.0294(16) 0.0382(17) -0.0022(13) -0.0081(13) 0.0015(13)
C35 0.0443(18) 0.0386(18) 0.0308(16) -0.0052(13) 0.0008(13) -0.0002(14)
C36 0.0257(14) 0.0470(19) 0.0438(18) -0.0218(15) -0.0026(13) -0.0090(13)
C37 0.049(2) 0.072(3) 0.0336(18) -0.0093(18) -0.0058(15) -0.0109(19)
C38 0.0312(17) 0.053(2) 0.068(3) -0.0200(19) 0.0004(16) -0.0041(16)
C39 0.0311(14) 0.0176(12) 0.0256(13) 0.0022(10) -0.0104(11) -0.0054(10)
C40 0.0277(13) 0.0253(13) 0.0240(13) 0.0025(10) -0.0128(11) -0.0023(11)
C41 0.0335(15) 0.0256(14) 0.0252(14) -0.0004(11) -0.0106(11) -0.0064(11)
C42 0.0479(18) 0.0328(16) 0.0282(15) -0.0039(12) -0.0195(13) -0.0103(13)
C43 0.0399(17) 0.0318(16) 0.0437(18) -0.0007(13) -0.0253(14) -0.0111(13)
C44 0.0250(14) 0.0316(16) 0.0438(18) 0.0014(13) -0.0146(12) -0.0062(12)
C45 0.0231(13) 0.0218(13) 0.0299(14) 0.0006(10) -0.0093(11) -0.0031(10)
C46 0.0267(13) 0.0187(12) 0.0252(13) -0.0003(10) -0.0129(10) -0.0024(10)
C47 0.0396(17) 0.0492(19) 0.0230(14) -0.0096(13) -0.0053(12) -0.0118(14)
C48 0.048(2) 0.062(3) 0.059(3) -0.020(2) -0.0064(18) 0.0048(19)
C49 0.055(2) 0.077(3) 0.035(2) 0.0051(19) -0.0053(17) -0.015(2)
C50 0.0201(12) 0.0358(16) 0.0298(15) -0.0043(12) -0.0033(11) -0.0029(11)
C51 0.045(2) 0.061(2) 0.0370(19) -0.0084(17) 0.0078(15) -0.0167(18)
C52 0.051(2) 0.041(2) 0.049(2) -0.0147(16) -0.0158(17) 0.0094(16)
O1 0.0277(10) 0.0296(10) 0.0224(10) 0.0007(8) -0.0099(8) -0.0043(8)
C53 0.0361(16) 0.0367(17) 0.0233(14) 0.0004(12) -0.0051(12) -0.0034(13)
C54 0.0478(19) 0.0386(18) 0.0245(15) -0.0018(12) -0.0102(13) -0.0018(14)
C55 0.0460(18) 0.0338(16) 0.0317(16) -0.0029(13) -0.0204(14) 0.0032(14)
C56 0.0310(14) 0.0323(15) 0.0269(14) -0.0038(11) -0.0139(11) 0.0003(12)
O2 0.0699(19) 0.0442(15) 0.0613(18) -0.0047(13) -0.0253(15) -0.0065(13)
C57 0.078(3) 0.063(3) 0.125(5) -0.049(3) -0.050(3) 0.015(3)
C58 0.133(6) 0.043(3) 0.118(5) -0.012(3) -0.034(4) -0.015(3)
C59 0.117(5) 0.062(3) 0.075(4) 0.006(3) 0.008(3) -0.027(3)
C60 0.095(4) 0.071(3) 0.048(3) -0.004(2) -0.001(2) -0.029(3)

loop_
_atom_type_symbol
_atom_type_description
_atom_type_scat_dispersion_real
_atom_type_scat_dispersion_imag
_atom_type_scat_source
C C 0.0033 0.0016 'International Tables Vol C Tables 4.2.6.8 and 6.1.1.4'
H H 0.0000 0.0000 'International Tables Vol C Tables 4.2.6.8 and 6.1.1.4'
N N 0.0061 0.0033 'International Tables Vol C Tables 4.2.6.8 and 6.1.1.4'
Cl Cl 0.1484 0.1585 'International Tables Vol C Tables 4.2.6.8 and 6.1.1.4'
Cr Cr 0.3209 0.6236 'International Tables Vol C Tables 4.2.6.8 and 6.1.1.4'
O O 0.0106 0.0060 'International Tables Vol C Tables 4.2.6.8 and 6.1.1.4'

loop_
_geom_angle_atom_site_label_1
_geom_angle_atom_site_label_2
_geom_angle_atom_site_label_3
_geom_angle
_geom_angle_site_symmetry_1
_geom_angle_site_symmetry_3
_geom_angle_publ_flag
N2 Cr1 N1 79.85(9) . . ?
N2 Cr1 Cl2 91.94(7) . . ?
N1 Cr1 Cl2 171.41(7) . . ?
N2 Cr1 Cl1 177.54(7) . . ?
N1 Cr1 Cl1 98.27(7) . . ?
Cl2 Cr1 Cl1 90.01(4) . . ?
N4 Cr2 N3 79.80(9) . . ?
N4 Cr2 O1 157.47(8) . . ?
N3 Cr2 O1 92.57(8) . . ?
N4 Cr2 Cl2 94.54(7) . . ?
N3 Cr2 Cl2 167.87(7) . . ?
O1 Cr2 Cl2 88.68(6) . . ?
N4 Cr2 Cl1 110.06(7) . . ?
N3 Cr2 Cl1 107.52(7) . . ?
O1 Cr2 Cl1 92.43(6) . . ?
Cl2 Cr2 Cl1 84.47(4) . . ?
Cr1 Cl1 Cr2 90.51(4) . . ?
Cr1 Cl2 Cr2 93.51(4) . . ?
C13 N1 C6 116.5(2) . . ?
C13 N1 Cr1 113.19(17) . . ?
C6 N1 Cr1 130.23(18) . . ?
C14 N2 C20 117.0(2) . . ?
C14 N2 Cr1 114.45(18) . . ?
C20 N2 Cr1 128.32(17) . . ?
C39 N3 C32 117.5(2) . . ?
C39 N3 Cr2 113.91(17) . . ?
C32 N3 Cr2 128.59(17) . . ?
C40 N4 C46 117.2(2) . . ?
C40 N4 Cr2 113.82(17) . . ?
C46 N4 Cr2 129.01(17) . . ?
C2 C1 C6 117.9(3) . . ?
C2 C1 C7 120.1(3) . . ?
C6 C1 C7 121.9(3) . . ?
C3 C2 C1 121.7(3) . . ?
C2 C3 C4 119.9(3) . . ?
C3 C4 C5 121.2(3) . . ?
C4 C5 C6 117.9(3) . . ?
C4 C5 C10 121.8(3) . . ?
C6 C5 C10 120.3(2) . . ?
C1 C6 C5 121.3(3) . . ?
C1 C6 N1 119.7(3) . . ?
C5 C6 N1 119.0(2) . . ?
C8 C7 C1 110.8(4) . . ?
C8 C7 C9 107.8(4) . . ?
C1 C7 C9 110.6(3) . . ?
C5 C10 C12 113.1(3) . . ?
C5 C10 C11 111.7(3) . . ?
C12 C10 C11 110.0(3) . . ?
N1 C13 C14 116.9(2) . . ?
N2 C14 C13 115.6(2) . . ?
C16 C15 C20 117.8(3) . . ?
C16 C15 C21 121.1(3) . . ?
C20 C15 C21 121.1(3) . . ?
C17 C16 C15 121.0(3) . . ?
C16 C17 C18 120.5(3) . . ?
C17 C18 C19 120.7(3) . . ?
C18 C19 C20 118.2(3) . . ?
C18 C19 C24 121.3(3) . . ?
C20 C19 C24 120.5(2) . . ?
C19 C20 C15 121.8(3) . . ?
C19 C20 N2 119.3(2) . . ?
C15 C20 N2 118.9(2) . . ?
C23 C21 C22 108.8(6) . . ?
C23 C21 C15 112.0(4) . . ?
C22 C21 C15 112.7(4) . . ?
C19 C24 C26 113.4(3) . . ?
C19 C24 C25 111.1(3) . . ?
C26 C24 C25 109.8(3) . . ?
C28 C27 C32 118.0(3) . . ?
C28 C27 C33 121.3(3) . . ?
C32 C27 C33 120.6(2) . . ?
C29 C28 C27 121.3(3) . . ?
C30 C29 C28 120.1(3) . . ?
C29 C30 C31 120.6(3) . . ?
C32 C31 C30 118.9(3) . . ?
C32 C31 C36 121.9(2) . . ?
C30 C31 C36 119.2(3) . . ?
C31 C32 C27 121.1(2) . . ?
C31 C32 N3 120.4(2) . . ?
C27 C32 N3 118.5(2) . . ?
C27 C33 C35 113.3(3) . . ?
C27 C33 C34 110.7(2) . . ?
C35 C33 C34 109.5(2) . . ?
C38 C36 C37 110.9(3) . . ?
C38 C36 C31 112.5(3) . . ?
C37 C36 C31 109.5(3) . . ?
N3 C39 C40 115.0(2) . . ?
N4 C40 C39 116.5(2) . . ?
C46 C41 C42 117.8(3) . . ?
C46 C41 C47 122.3(3) . . ?
C42 C41 C47 119.8(3) . . ?
C43 C42 C41 121.3(3) . . ?
C42 C43 C44 120.3(3) . . ?
C43 C44 C45 120.9(3) . . ?
C44 C45 C46 117.8(3) . . ?
C44 C45 C50 120.9(3) . . ?
C46 C45 C50 121.2(2) . . ?
C41 C46 C45 121.8(2) . . ?
C41 C46 N4 119.9(2) . . ?
C45 C46 N4 118.2(2) . . ?
C48 C47 C41 111.0(3) . . ?
C48 C47 C49 111.0(3) . . ?
C41 C47 C49 111.6(3) . . ?
C52 C50 C45 110.9(3) . . ?
C52 C50 C51 111.6(3) . . ?
C45 C50 C51 113.0(3) . . ?
C56 O1 C53 109.7(2) . . ?
C56 O1 Cr2 126.86(16) . . ?
C53 O1 Cr2 122.44(17) . . ?
O1 C53 C54 105.4(2) . . ?
C55 C54 C53 102.1(2) . . ?
C56 C55 C54 102.0(2) . . ?
O1 C56 C55 104.1(2) . . ?
C59 O2 C58 115.9(4) . . ?
O2 C58 C57 112.8(5) . . ?
O2 C59 C60 113.1(4) . . ?

loop_
_geom_bond_atom_site_label_1
_geom_bond_atom_site_label_2
_geom_bond_distance
_geom_bond_site_symmetry_2
_geom_bond_publ_flag
Cr1 N2 2.002(2) . ?
Cr1 N1 2.018(2) . ?
Cr1 Cl2 2.3650(10) . ?
Cr1 Cl1 2.3652(10) . ?
Cr2 N4 1.985(2) . ?
Cr2 N3 1.996(2) . ?
Cr2 O1 2.112(2) . ?
Cr2 Cl2 2.4276(11) . ?
Cr2 Cl1 2.5470(10) . ?
N1 C13 1.348(3) . ?
N1 C6 1.426(3) . ?
N2 C14 1.348(4) . ?
N2 C20 1.433(3) . ?
N3 C39 1.353(3) . ?
N3 C32 1.432(3) . ?
N4 C40 1.346(3) . ?
N4 C46 1.438(3) . ?
C1 C2 1.395(4) . ?
C1 C6 1.404(4) . ?
C1 C7 1.523(5) . ?
C2 C3 1.372(5) . ?
C3 C4 1.384(5) . ?
C4 C5 1.397(4) . ?
C5 C6 1.411(4) . ?
C5 C10 1.518(4) . ?
C7 C8 1.500(7) . ?
C7 C9 1.530(6) . ?
C10 C12 1.529(4) . ?
C10 C11 1.531(4) . ?
C13 C14 1.388(4) . ?
C15 C16 1.401(4) . ?
C15 C20 1.405(4) . ?
C15 C21 1.518(5) . ?
C16 C17 1.377(5) . ?
C17 C18 1.382(5) . ?
C18 C19 1.398(4) . ?
C19 C20 1.401(4) . ?
C19 C24 1.520(4) . ?
C21 C23 1.461(8) . ?
C21 C22 1.461(6) . ?
C24 C26 1.528(4) . ?
C24 C25 1.532(5) . ?
C27 C28 1.395(4) . ?
C27 C32 1.409(4) . ?
C27 C33 1.522(4) . ?
C28 C29 1.387(5) . ?
C29 C30 1.380(5) . ?
C30 C31 1.400(4) . ?
C31 C32 1.399(4) . ?
C31 C36 1.528(4) . ?
C33 C35 1.535(4) . ?
C33 C34 1.537(4) . ?
C36 C38 1.523(5) . ?
C36 C37 1.527(5) . ?
C39 C40 1.381(4) . ?
C41 C46 1.399(4) . ?
C41 C42 1.401(4) . ?
C41 C47 1.525(4) . ?
C42 C43 1.381(5) . ?
C43 C44 1.381(5) . ?
C44 C45 1.402(4) . ?
C45 C46 1.412(4) . ?
C45 C50 1.523(4) . ?
C47 C48 1.523(5) . ?
C47 C49 1.528(5) . ?
C50 C52 1.522(5) . ?
C50 C51 1.532(4) . ?
O1 C56 1.453(3) . ?
O1 C53 1.462(3) . ?
C53 C54 1.523(4) . ?
C54 C55 1.523(5) . ?
C55 C56 1.519(4) . ?
O2 C59 1.386(6) . ?
O2 C58 1.389(6) . ?
C57 C58 1.433(8) . ?
C59 C60 1.451(7) . ?

loop_
_geom_torsion_atom_site_label_1
_geom_torsion_atom_site_label_2
_geom_torsion_atom_site_label_3
_geom_torsion_atom_site_label_4
_geom_torsion
_geom_torsion_site_symmetry_1
_geom_torsion_site_symmetry_2
_geom_torsion_site_symmetry_3
_geom_torsion_site_symmetry_4
_geom_torsion_publ_flag
N1 Cr1 Cl1 Cr2 -168.45(7) . . . . ?
Cl2 Cr1 Cl1 Cr2 9.23(3) . . . . ?
N4 Cr2 Cl1 Cr1 -101.86(7) . . . . ?
N3 Cr2 Cl1 Cr1 172.87(7) . . . . ?
O1 Cr2 Cl1 Cr1 79.40(6) . . . . ?
Cl2 Cr2 Cl1 Cr1 -9.03(3) . . . . ?
N2 Cr1 Cl2 Cr2 171.81(7) . . . . ?
Cl1 Cr1 Cl2 Cr2 -9.70(3) . . . . ?
N4 Cr2 Cl2 Cr1 118.80(7) . . . . ?
O1 Cr2 Cl2 Cr1 -83.53(6) . . . . ?
Cl1 Cr2 Cl2 Cr1 9.05(3) . . . . ?
N2 Cr1 N1 C13 0.6(2) . . . . ?
Cl1 Cr1 N1 C13 -177.82(19) . . . . ?
N2 Cr1 N1 C6 177.1(2) . . . . ?
Cl1 Cr1 N1 C6 -1.3(2) . . . . ?
N1 Cr1 N2 C14 -0.5(2) . . . . ?
Cl2 Cr1 N2 C14 -178.0(2) . . . . ?
N1 Cr1 N2 C20 -175.4(2) . . . . ?
Cl2 Cr1 N2 C20 7.2(2) . . . . ?
N4 Cr2 N3 C39 -8.48(18) . . . . ?
O1 Cr2 N3 C39 -167.14(19) . . . . ?
Cl2 Cr2 N3 C39 -71.5(4) . . . . ?
Cl1 Cr2 N3 C39 99.49(18) . . . . ?
N4 Cr2 N3 C32 172.8(2) . . . . ?
O1 Cr2 N3 C32 14.1(2) . . . . ?
Cl2 Cr2 N3 C32 109.8(3) . . . . ?
Cl1 Cr2 N3 C32 -79.3(2) . . . . ?
N3 Cr2 N4 C40 8.29(19) . . . . ?
O1 Cr2 N4 C40 79.9(3) . . . . ?
Cl2 Cr2 N4 C40 177.46(18) . . . . ?
Cl1 Cr2 N4 C40 -96.78(18) . . . . ?
N3 Cr2 N4 C46 -173.0(2) . . . . ?
O1 Cr2 N4 C46 -101.3(3) . . . . ?
Cl2 Cr2 N4 C46 -3.8(2) . . . . ?
Cl1 Cr2 N4 C46 82.0(2) . . . . ?
C6 C1 C2 C3 -1.0(5) . . . . ?
C7 C1 C2 C3 177.5(3) . . . . ?
C1 C2 C3 C4 -0.7(5) . . . . ?
C2 C3 C4 C5 1.4(5) . . . . ?
C3 C4 C5 C6 -0.2(4) . . . . ?
C3 C4 C5 C10 178.7(3) . . . . ?
C2 C1 C6 C5 2.2(4) . . . . ?
C7 C1 C6 C5 -176.3(3) . . . . ?
C2 C1 C6 N1 -177.4(3) . . . . ?
C7 C1 C6 N1 4.1(4) . . . . ?
C4 C5 C6 C1 -1.6(4) . . . . ?
C10 C5 C6 C1 179.5(3) . . . . ?
C4 C5 C6 N1 178.0(2) . . . . ?
C10 C5 C6 N1 -0.9(4) . . . . ?
C13 N1 C6 C1 70.4(3) . . . . ?
Cr1 N1 C6 C1 -106.0(3) . . . . ?
C13 N1 C6 C5 -109.2(3) . . . . ?
Cr1 N1 C6 C5 74.4(3) . . . . ?
C2 C1 C7 C8 59.5(5) . . . . ?
C6 C1 C7 C8 -122.0(4) . . . . ?
C2 C1 C7 C9 -60.0(5) . . . . ?
C6 C1 C7 C9 118.5(4) . . . . ?
C4 C5 C10 C12 24.6(4) . . . . ?
C6 C5 C10 C12 -156.5(3) . . . . ?
C4 C5 C10 C11 -100.2(3) . . . . ?
C6 C5 C10 C11 78.7(3) . . . . ?
C6 N1 C13 C14 -177.6(3) . . . . ?
Cr1 N1 C13 C14 -0.5(3) . . . . ?
C20 N2 C14 C13 175.9(3) . . . . ?
Cr1 N2 C14 C13 0.4(3) . . . . ?
N1 C13 C14 N2 0.1(4) . . . . ?
C20 C15 C16 C17 -0.1(5) . . . . ?
C21 C15 C16 C17 -178.6(3) . . . . ?
C15 C16 C17 C18 1.7(5) . . . . ?
C16 C17 C18 C19 -0.9(5) . . . . ?
C17 C18 C19 C20 -1.3(4) . . . . ?
C17 C18 C19 C24 178.6(3) . . . . ?
C18 C19 C20 C15 2.9(4) . . . . ?
C24 C19 C20 C15 -177.0(3) . . . . ?
C18 C19 C20 N2 180.0(2) . . . . ?
C24 C19 C20 N2 0.1(4) . . . . ?
C16 C15 C20 C19 -2.2(4) . . . . ?
C21 C15 C20 C19 176.2(3) . . . . ?
C16 C15 C20 N2 -179.3(3) . . . . ?
C21 C15 C20 N2 -0.8(4) . . . . ?
C14 N2 C20 C19 98.9(3) . . . . ?
Cr1 N2 C20 C19 -86.4(3) . . . . ?
C14 N2 C20 C15 -83.9(3) . . . . ?
Cr1 N2 C20 C15 90.8(3) . . . . ?
C16 C15 C21 C23 -52.3(8) . . . . ?
C20 C15 C21 C23 129.3(7) . . . . ?
C16 C15 C21 C22 70.7(5) . . . . ?
C20 C15 C21 C22 -107.7(5) . . . . ?
C18 C19 C24 C26 -28.1(4) . . . . ?
C20 C19 C24 C26 151.8(3) . . . . ?
C18 C19 C24 C25 96.1(3) . . . . ?
C20 C19 C24 C25 -84.0(3) . . . . ?
C32 C27 C28 C29 0.8(4) . . . . ?
C33 C27 C28 C29 -176.9(3) . . . . ?
C27 C28 C29 C30 -0.5(5) . . . . ?
C28 C29 C30 C31 -0.3(5) . . . . ?
C29 C30 C31 C32 0.9(5) . . . . ?
C29 C30 C31 C36 178.5(3) . . . . ?
C30 C31 C32 C27 -0.6(4) . . . . ?
C36 C31 C32 C27 -178.1(3) . . . . ?
C30 C31 C32 N3 -179.5(3) . . . . ?
C36 C31 C32 N3 3.0(4) . . . . ?
C28 C27 C32 C31 -0.2(4) . . . . ?
C33 C27 C32 C31 177.4(2) . . . . ?
C28 C27 C32 N3 178.7(2) . . . . ?
C33 C27 C32 N3 -3.6(4) . . . . ?
C39 N3 C32 C31 -84.4(3) . . . . ?
Cr2 N3 C32 C31 94.3(3) . . . . ?
C39 N3 C32 C27 96.7(3) . . . . ?
Cr2 N3 C32 C27 -84.6(3) . . . . ?
C28 C27 C33 C35 -33.5(4) . . . . ?
C32 C27 C33 C35 148.9(3) . . . . ?
C28 C27 C33 C34 90.1(3) . . . . ?
C32 C27 C33 C34 -87.5(3) . . . . ?
C32 C31 C36 C38 -130.1(3) . . . . ?
C30 C31 C36 C38 52.4(4) . . . . ?
C32 C31 C36 C37 106.2(3) . . . . ?
C30 C31 C36 C37 -71.3(4) . . . . ?
C32 N3 C39 C40 -173.8(2) . . . . ?
Cr2 N3 C39 C40 7.3(3) . . . . ?
C46 N4 C40 C39 174.2(2) . . . . ?
Cr2 N4 C40 C39 -6.9(3) . . . . ?
N3 C39 C40 N4 -0.3(4) . . . . ?
C46 C41 C42 C43 -1.4(5) . . . . ?
C47 C41 C42 C43 177.1(3) . . . . ?
C41 C42 C43 C44 -0.4(5) . . . . ?
C42 C43 C44 C45 0.6(5) . . . . ?
C43 C44 C45 C46 1.0(4) . . . . ?
C43 C44 C45 C50 177.8(3) . . . . ?
C42 C41 C46 C45 3.0(4) . . . . ?
C47 C41 C46 C45 -175.4(3) . . . . ?
C42 C41 C46 N4 -178.7(3) . . . . ?
C47 C41 C46 N4 2.9(4) . . . . ?
C44 C45 C46 C41 -2.8(4) . . . . ?
C50 C45 C46 C41 -179.6(3) . . . . ?
C44 C45 C46 N4 178.9(2) . . . . ?
C50 C45 C46 N4 2.1(4) . . . . ?
C40 N4 C46 C41 73.3(3) . . . . ?
Cr2 N4 C46 C41 -105.5(3) . . . . ?
C40 N4 C46 C45 -108.4(3) . . . . ?
Cr2 N4 C46 C45 72.9(3) . . . . ?
C46 C41 C47 C48 113.3(3) . . . . ?
C42 C41 C47 C48 -65.1(4) . . . . ?
C46 C41 C47 C49 -122.4(3) . . . . ?
C42 C41 C47 C49 59.3(4) . . . . ?
C44 C45 C50 C52 -90.0(3) . . . . ?
C46 C45 C50 C52 86.7(3) . . . . ?
C44 C45 C50 C51 36.3(4) . . . . ?
C46 C45 C50 C51 -147.0(3) . . . . ?
N4 Cr2 O1 C56 -141.8(2) . . . . ?
N3 Cr2 O1 C56 -72.6(2) . . . . ?
Cl2 Cr2 O1 C56 119.5(2) . . . . ?
Cl1 Cr2 O1 C56 35.1(2) . . . . ?
N4 Cr2 O1 C53 50.7(3) . . . . ?
N3 Cr2 O1 C53 119.9(2) . . . . ?
Cl2 Cr2 O1 C53 -48.0(2) . . . . ?
Cl1 Cr2 O1 C53 -132.4(2) . . . . ?
C56 O1 C53 C54 6.0(3) . . . . ?
Cr2 O1 C53 C54 175.37(18) . . . . ?
O1 C53 C54 C55 -28.7(3) . . . . ?
C53 C54 C55 C56 40.0(3) . . . . ?
C53 O1 C56 C55 19.5(3) . . . . ?
Cr2 O1 C56 C55 -149.32(19) . . . . ?
C54 C55 C56 O1 -36.9(3) . . . . ?
C59 O2 C58 C57 177.4(5) . . . . ?
C58 O2 C59 C60 -171.8(5) . . . . ?
